data_2243773
loop_
_publ_author_name
'Gumireddy, Ashwini'
'DeBoyace, Kevin'
'Rupprecht, Alexander'
'Gupta, Mohit'
'Patel, Saloni'
'Flaherty, Patrick T.'
'Wildfong, Peter L. D.'

_publ_section_title
;
 Crystal structure of <i>tert</i>-butyl
 4-[4-(4-fluorophenyl)-2-methylbut-3-yn-2-yl]piperazine-1-carboxylate
;
_journal_coeditor_code ZL5007
_journal_issue 4
_journal_name_full 'Acta Crystallographica Section E'
_journal_page_first 360
_journal_page_last 365
_journal_paper_doi 10.1107/S2056989021002346
_journal_volume 77
_journal_year 2021
_chemical_absolute_configuration rm
_chemical_formula_iupac 'C20 H27 F N2 O2'
_chemical_formula_moiety 'C20 H27 F N2 O2'
_chemical_formula_sum 'C20 H27 F N2 O2'
_chemical_formula_weight 346.43
_chemical_name_systematic
;
<i>tert</i>-Butyl
4-[4-(4-fluorophenyl)-2-methylbut-3-yn-2-yl]piperazine-1-carboxylate
;
_space_group_crystal_system monoclinic
_space_group_IT_number 4
_space_group_name_Hall 'P 2yb'
_space_group_name_H-M_alt 'P 1 21 1'
_atom_sites_solution_hydrogens geom
_atom_sites_solution_primary direct
_atom_sites_solution_secondary difmap
_audit_creation_method SHELXL-2018/3
_cell_angle_alpha 90
_cell_angle_beta 104.691(2)
_cell_angle_gamma 90
_cell_formula_units_Z 2
_cell_length_a 10.2576(11)
_cell_length_b 9.5127(10)
_cell_length_c 10.5318(11)
_cell_measurement_reflns_used 3739
_cell_measurement_temperature 293(2)
_cell_measurement_theta_max 23.907
_cell_measurement_theta_min 2.929
_cell_volume 994.07(18)
_computing_cell_refinement
;
SMART and SAINT (Bruker, 1998)
;
_computing_data_collection
;
SMART and SAINT (Bruker, 1998)
;
_computing_data_reduction
;
SMART and SAINT (Bruker, 1998)
;
_computing_molecular_graphics
;
CrystalMaker (Palmer, 2014)
;
_computing_publication_material
;
<i>SHELXL2018/3</i> (Sheldrick, 2015)
;
_computing_structure_refinement
;
<i>SHELXL2018/3</i> (Sheldrick, 2015)
;
_computing_structure_solution
;
SHELXS97 (Sheldrick, 2008)
;
_diffrn_ambient_temperature 293(2)
_diffrn_measured_fraction_theta_full 1.000
_diffrn_measured_fraction_theta_max 0.998
_diffrn_measurement_device_type 'Bruker SMART APEXII'
_diffrn_measurement_method '\f and \w Scans'
_diffrn_radiation_type MoK\a
_diffrn_radiation_wavelength 0.71073
_diffrn_reflns_av_R_equivalents 0.0171
_diffrn_reflns_av_unetI/netI 0.0246
_diffrn_reflns_limit_h_max 13
_diffrn_reflns_limit_h_min -13
_diffrn_reflns_limit_k_max 12
_diffrn_reflns_limit_k_min -12
_diffrn_reflns_limit_l_max 14
_diffrn_reflns_limit_l_min -14
_diffrn_reflns_number 10640
_diffrn_reflns_theta_full 25.242
_diffrn_reflns_theta_max 28.688
_diffrn_reflns_theta_min 1.999
_exptl_absorpt_coefficient_mu 0.081
_exptl_absorpt_correction_T_max 0.7457
_exptl_absorpt_correction_T_min 0.7041
_exptl_absorpt_correction_type multi-scan
_exptl_absorpt_process_details
;
(SADABS; Sheldrick, 2002)
;
_exptl_crystal_colour Colorless
_exptl_crystal_density_diffrn 1.157
_exptl_crystal_description Plate
_exptl_crystal_F_000 372
_exptl_crystal_size_max 0.650
_exptl_crystal_size_mid 0.500
_exptl_crystal_size_min 0.165
_refine_diff_density_max 0.117
_refine_diff_density_min -0.113
_refine_ls_extinction_method none
_refine_ls_goodness_of_fit_ref 1.040
_refine_ls_hydrogen_treatment constr
_refine_ls_matrix_type full
_refine_ls_number_parameters 231
_refine_ls_number_reflns 5058
_refine_ls_number_restraints 1
_refine_ls_restrained_S_all 1.040
_refine_ls_R_factor_all 0.0577
_refine_ls_R_factor_gt 0.0395
_refine_ls_shift/su_max 0.000
_refine_ls_shift/su_mean 0.000
_refine_ls_structure_factor_coef Fsqd
_refine_ls_weighting_details 'w=1/[\s^2^(Fo^2^)+(0.0543P)^2^+0.0286P] where P=(Fo^2^+2Fc^2^)/3'
_refine_ls_weighting_scheme calc
_refine_ls_wR_factor_gt 0.0975
_refine_ls_wR_factor_ref 0.1088
_reflns_number_gt 3662
_reflns_number_total 5058
_reflns_threshold_expression 'I > 2\s(I)'
_cod_data_source_file zl5007sup1.cif
_cod_data_source_block I
_cod_original_sg_symbol_H-M 'P 21'
_cod_database_code 2243773
_shelx_space_group_comment
;
The symmetry employed for this shelxl refinement is uniquely defined
by the following loop, which should always be used as a source of
symmetry information in preference to the above space-group names.
They are only intended as comments.
;
_shelx_estimated_absorpt_t_min 0.949
_shelx_estimated_absorpt_t_max 0.987

loop_
_space_group_symop_operation_xyz
'x, y, z'
'-x, y+1/2, -z'

loop_
_atom_site_type_symbol
_atom_site_label
_atom_site_fract_x
_atom_site_fract_y
_atom_site_fract_z
_atom_site_U_iso_or_equiv
_atom_site_adp_type
_atom_site_calc_flag
_atom_site_occupancy
_atom_site_disorder_assembly
_atom_site_disorder_group
F F1 1.18988(19) 0.1239(2) -0.11543(15) 0.1037(6) Uani d 1 . .
O O1 0.36605(17) 0.51912(19) 0.18415(19) 0.0806(5) Uani d 1 . .
O O2 0.51029(17) 0.70053(17) 0.25327(19) 0.0744(5) Uani d 1 . .
N N1 0.75069(16) 0.3139(2) 0.49328(17) 0.0532(4) Uani d 1 . .
N N2 0.54352(19) 0.4993(2) 0.3602(3) 0.0786(7) Uani d 1 . .
C C1 1.1321(3) 0.1417(3) -0.0138(2) 0.0675(6) Uani d 1 . .
C C2 1.1908(2) 0.2311(3) 0.0845(2) 0.0657(6) Uani d 1 . .
H H2 1.267513 0.281757 0.081485 0.079 Uiso calc 1 . .
C C3 1.1337(2) 0.2446(3) 0.1888(2) 0.0607(5) Uani d 1 . .
H H3 1.173183 0.304622 0.257504 0.073 Uiso calc 1 . .
C C4 1.0186(2) 0.1709(2) 0.1937(2) 0.0551(5) Uani d 1 . .
C C5 0.9617(3) 0.0830(3) 0.0901(3) 0.0760(7) Uani d 1 . .
H H5 0.884011 0.032892 0.090838 0.091 Uiso calc 1 . .
C C6 1.0188(3) 0.0687(4) -0.0148(3) 0.0830(8) Uani d 1 . .
H H6 0.980055 0.010008 -0.084752 0.100 Uiso calc 1 . .
C C7 0.9619(2) 0.1869(3) 0.3042(2) 0.0623(5) Uani d 1 . .
C C8 0.9197(2) 0.1996(3) 0.3994(2) 0.0614(5) Uani d 1 . .
C C9 0.8686(2) 0.2172(3) 0.5184(2) 0.0594(5) Uani d 1 . .
C C10 0.8289(3) 0.0738(3) 0.5623(3) 0.0761(7) Uani d 1 . .
H H10A 0.907916 0.016550 0.591129 0.114 Uiso calc 1 . .
H H10B 0.766913 0.028670 0.490045 0.114 Uiso calc 1 . .
H H10C 0.786779 0.086116 0.633205 0.114 Uiso calc 1 . .
C C11 0.9824(3) 0.2766(3) 0.6290(2) 0.0766(7) Uani d 1 . .
H H11A 1.053887 0.208928 0.652455 0.115 Uiso calc 1 . .
H H11B 0.948419 0.296461 0.704074 0.115 Uiso calc 1 . .
H H11C 1.016014 0.361555 0.599756 0.115 Uiso calc 1 . .
C C12 0.6330(2) 0.2618(2) 0.3960(3) 0.0623(5) Uani d 1 . .
H H12A 0.612475 0.167143 0.419119 0.075 Uiso calc 1 . .
H H12B 0.652638 0.258352 0.310685 0.075 Uiso calc 1 . .
C C13 0.5133(2) 0.3551(2) 0.3890(3) 0.0758(7) Uani d 1 . .
H H13A 0.437271 0.321130 0.321152 0.091 Uiso calc 1 . .
H H13B 0.488758 0.352041 0.472069 0.091 Uiso calc 1 . .
C C14 0.7810(2) 0.4556(2) 0.4548(2) 0.0629(6) Uani d 1 . .
H H14A 0.799613 0.452268 0.369024 0.075 Uiso calc 1 . .
H H14B 0.860821 0.490898 0.517127 0.075 Uiso calc 1 . .
C C15 0.6649(2) 0.5530(3) 0.4505(3) 0.0753(7) Uani d 1 . .
H H15A 0.650242 0.561673 0.537584 0.090 Uiso calc 1 . .
H H15B 0.685611 0.645571 0.422237 0.090 Uiso calc 1 . .
C C16 0.4649(2) 0.5686(2) 0.2590(2) 0.0613(5) Uani d 1 . .
C C17 0.4383(3) 0.8005(3) 0.1535(2) 0.0719(6) Uani d 1 . .
C C18 0.4377(4) 0.7509(5) 0.0174(3) 0.1233(14) Uani d 1 . .
H H18A 0.411731 0.827031 -0.043585 0.185 Uiso calc 1 . .
H H18B 0.374709 0.674936 -0.007262 0.185 Uiso calc 1 . .
H H18C 0.526238 0.719043 0.016399 0.185 Uiso calc 1 . .
C C19 0.2976(3) 0.8232(4) 0.1690(3) 0.0933(9) Uani d 1 . .
H H19A 0.255882 0.899276 0.113429 0.140 Uiso calc 1 . .
H H19B 0.301797 0.845773 0.258749 0.140 Uiso calc 1 . .
H H19C 0.245633 0.739092 0.144516 0.140 Uiso calc 1 . .
C C20 0.5234(5) 0.9306(4) 0.1912(4) 0.1246(14) Uani d 1 . .
H H20A 0.487111 1.005437 0.131485 0.187 Uiso calc 1 . .
H H20B 0.614143 0.911229 0.187209 0.187 Uiso calc 1 . .
H H20C 0.523167 0.958052 0.278851 0.187 Uiso calc 1 . .

loop_
_atom_site_aniso_label
_atom_site_aniso_U_11
_atom_site_aniso_U_22
_atom_site_aniso_U_33
_atom_site_aniso_U_12
_atom_site_aniso_U_13
_atom_site_aniso_U_23
F1 0.1100(12) 0.1444(17) 0.0629(8) 0.0197(12) 0.0335(8) -0.0031(9)
O1 0.0619(9) 0.0604(10) 0.1066(13) -0.0065(8) -0.0025(9) 0.0007(9)
O2 0.0717(10) 0.0445(8) 0.0986(12) -0.0040(8) 0.0064(9) 0.0062(8)
N1 0.0502(9) 0.0478(9) 0.0611(9) 0.0025(7) 0.0132(7) 0.0059(8)
N2 0.0513(10) 0.0470(11) 0.1223(17) -0.0065(8) -0.0061(11) 0.0149(11)
C1 0.0731(15) 0.0785(16) 0.0515(12) 0.0157(13) 0.0170(11) 0.0065(11)
C2 0.0561(12) 0.0724(16) 0.0695(14) 0.0003(11) 0.0173(11) -0.0018(12)
C3 0.0586(12) 0.0612(13) 0.0615(13) 0.0023(10) 0.0136(10) -0.0077(10)
C4 0.0534(11) 0.0551(12) 0.0558(11) 0.0101(9) 0.0119(9) 0.0081(9)
C5 0.0692(14) 0.0772(17) 0.0781(16) -0.0132(13) 0.0125(12) -0.0043(13)
C6 0.0916(19) 0.0891(19) 0.0612(14) -0.0063(16) 0.0063(13) -0.0167(13)
C7 0.0591(12) 0.0619(13) 0.0654(13) 0.0095(10) 0.0151(10) 0.0103(10)
C8 0.0592(12) 0.0600(13) 0.0664(13) 0.0088(10) 0.0181(10) 0.0108(11)
C9 0.0569(11) 0.0610(13) 0.0618(12) 0.0105(10) 0.0176(9) 0.0125(10)
C10 0.0811(16) 0.0624(15) 0.0913(18) 0.0187(13) 0.0337(14) 0.0265(13)
C11 0.0660(14) 0.095(2) 0.0641(14) 0.0166(13) 0.0075(11) 0.0112(13)
C12 0.0601(12) 0.0428(10) 0.0788(14) -0.0063(9) 0.0080(10) 0.0050(10)
C13 0.0522(12) 0.0513(14) 0.115(2) -0.0074(10) 0.0041(13) 0.0170(13)
C14 0.0513(11) 0.0507(12) 0.0793(14) -0.0079(9) 0.0028(10) 0.0037(11)
C15 0.0606(13) 0.0452(12) 0.1076(19) -0.0031(10) -0.0019(13) -0.0023(12)
C16 0.0480(11) 0.0445(11) 0.0910(16) 0.0004(9) 0.0165(11) -0.0030(11)
C17 0.0970(17) 0.0551(13) 0.0653(13) 0.0022(13) 0.0237(12) 0.0101(11)
C18 0.165(4) 0.137(3) 0.084(2) -0.021(3) 0.063(2) -0.012(2)
C19 0.103(2) 0.0772(18) 0.098(2) 0.0310(18) 0.0233(17) 0.0133(16)
C20 0.168(4) 0.0650(19) 0.130(3) -0.031(2) 0.018(3) 0.0250(19)

loop_
_atom_type_symbol
_atom_type_description
_atom_type_scat_dispersion_real
_atom_type_scat_dispersion_imag
_atom_type_scat_source
C C 0.0033 0.0016 'International Tables Vol C Tables 4.2.6.8 and 6.1.1.4'
H H 0.0000 0.0000 'International Tables Vol C Tables 4.2.6.8 and 6.1.1.4'
N N 0.0061 0.0033 'International Tables Vol C Tables 4.2.6.8 and 6.1.1.4'
O O 0.0106 0.0060 'International Tables Vol C Tables 4.2.6.8 and 6.1.1.4'
F F 0.0171 0.0103 'International Tables Vol C Tables 4.2.6.8 and 6.1.1.4'

loop_
_geom_angle_atom_site_label_1
_geom_angle_atom_site_label_2
_geom_angle_atom_site_label_3
_geom_angle_site_symmetry_1
_geom_angle_site_symmetry_3
_geom_angle
_geom_angle_publ_flag
C16 O2 C17 . . 121.26(19) ?
C12 N1 C14 . . 108.36(16) y
C12 N1 C9 . . 113.89(18) y
C14 N1 C9 . . 113.48(16) y
C16 N2 C15 . . 126.30(19) y
C16 N2 C13 . . 120.9(2) y
C15 N2 C13 . . 112.8(2) y
C6 C1 C2 . . 122.8(2) ?
C6 C1 F1 . . 118.4(2) ?
C2 C1 F1 . . 118.8(2) ?
C1 C2 C3 . . 118.1(2) ?
C1 C2 H2 . . 120.9 ?
C3 C2 H2 . . 120.9 ?
C2 C3 C4 . . 121.5(2) ?
C2 C3 H3 . . 119.3 ?
C4 C3 H3 . . 119.3 ?
C5 C4 C3 . . 118.0(2) ?
C5 C4 C7 . . 121.9(2) ?
C3 C4 C7 . . 120.1(2) ?
C4 C5 C6 . . 120.7(2) ?
C4 C5 H5 . . 119.6 ?
C6 C5 H5 . . 119.6 ?
C1 C6 C5 . . 118.8(2) ?
C1 C6 H6 . . 120.6 ?
C5 C6 H6 . . 120.6 ?
C8 C7 C4 . . 177.4(2) ?
C7 C8 C9 . . 179.2(3) ?
C8 C9 N1 . . 111.34(17) ?
C8 C9 C10 . . 109.5(2) ?
N1 C9 C10 . . 109.80(17) ?
C8 C9 C11 . . 108.59(18) ?
N1 C9 C11 . . 109.55(19) ?
C10 C9 C11 . . 108.0(2) ?
C9 C10 H10A . . 109.5 ?
C9 C10 H10B . . 109.5 ?
H10A C10 H10B . . 109.5 ?
C9 C10 H10C . . 109.5 ?
H10A C10 H10C . . 109.5 ?
H10B C10 H10C . . 109.5 ?
C9 C11 H11A . . 109.5 ?
C9 C11 H11B . . 109.5 ?
H11A C11 H11B . . 109.5 ?
C9 C11 H11C . . 109.5 ?
H11A C11 H11C . . 109.5 ?
H11B C11 H11C . . 109.5 ?
N1 C12 C13 . . 110.77(19) y
N1 C12 H12A . . 109.5 ?
C13 C12 H12A . . 109.5 ?
N1 C12 H12B . . 109.5 ?
C13 C12 H12B . . 109.5 ?
H12A C12 H12B . . 108.1 ?
N2 C13 C12 . . 110.6(2) ?
N2 C13 H13A . . 109.5 ?
C12 C13 H13A . . 109.5 ?
N2 C13 H13B . . 109.5 ?
C12 C13 H13B . . 109.5 ?
H13A C13 H13B . . 108.1 ?
N1 C14 C15 . . 110.74(18) ?
N1 C14 H14A . . 109.5 ?
C15 C14 H14A . . 109.5 ?
N1 C14 H14B . . 109.5 ?
C15 C14 H14B . . 109.5 ?
H14A C14 H14B . . 108.1 ?
N2 C15 C14 . . 110.1(2) y
N2 C15 H15A . . 109.6 ?
C14 C15 H15A . . 109.6 ?
N2 C15 H15B . . 109.6 ?
C14 C15 H15B . . 109.6 ?
H15A C15 H15B . . 108.1 ?
O1 C16 N2 . . 124.3(2) ?
O1 C16 O2 . . 125.2(2) ?
N2 C16 O2 . . 110.50(19) ?
O2 C17 C18 . . 110.9(3) ?
O2 C17 C19 . . 109.7(2) ?
C18 C17 C19 . . 112.0(3) ?
O2 C17 C20 . . 101.0(2) ?
C18 C17 C20 . . 111.7(3) ?
C19 C17 C20 . . 111.1(3) ?
C17 C18 H18A . . 109.5 ?
C17 C18 H18B . . 109.5 ?
H18A C18 H18B . . 109.5 ?
C17 C18 H18C . . 109.5 ?
H18A C18 H18C . . 109.5 ?
H18B C18 H18C . . 109.5 ?
C17 C19 H19A . . 109.5 ?
C17 C19 H19B . . 109.5 ?
H19A C19 H19B . . 109.5 ?
C17 C19 H19C . . 109.5 ?
H19A C19 H19C . . 109.5 ?
H19B C19 H19C . . 109.5 ?
C17 C20 H20A . . 109.5 ?
C17 C20 H20B . . 109.5 ?
H20A C20 H20B . . 109.5 ?
C17 C20 H20C . . 109.5 ?
H20A C20 H20C . . 109.5 ?
H20B C20 H20C . . 109.5 ?

loop_
_geom_bond_atom_site_label_1
_geom_bond_atom_site_label_2
_geom_bond_site_symmetry_2
_geom_bond_distance
_geom_bond_publ_flag
F1 C1 . 1.359(3) y
O1 C16 . 1.211(3) y
O2 C16 . 1.345(3) y
O2 C17 . 1.470(3) ?
N1 C12 . 1.457(3) ?
N1 C14 . 1.463(3) ?
N1 C9 . 1.489(3) ?
N2 C16 . 1.336(3) y
N2 C15 . 1.454(3) ?
N2 C13 . 1.456(3) ?
C1 C6 . 1.351(4) y
C1 C2 . 1.357(4) ?
C2 C3 . 1.376(3) ?
C2 H2 . 0.9300 ?
C3 C4 . 1.385(3) ?
C3 H3 . 0.9300 ?
C4 C5 . 1.381(3) ?
C4 C7 . 1.434(3) ?
C5 C6 . 1.382(4) ?
C5 H5 . 0.9300 ?
C6 H6 . 0.9300 ?
C7 C8 . 1.195(3) ?
C8 C9 . 1.486(3) ?
C9 C10 . 1.528(4) ?
C9 C11 . 1.532(3) ?
C10 H10A . 0.9600 ?
C10 H10B . 0.9600 ?
C10 H10C . 0.9600 ?
C11 H11A . 0.9600 ?
C11 H11B . 0.9600 ?
C11 H11C . 0.9600 ?
C12 C13 . 1.502(3) ?
C12 H12A . 0.9700 ?
C12 H12B . 0.9700 ?
C13 H13A . 0.9700 ?
C13 H13B . 0.9700 ?
C14 C15 . 1.501(4) ?
C14 H14A . 0.9700 ?
C14 H14B . 0.9700 ?
C15 H15A . 0.9700 ?
C15 H15B . 0.9700 ?
C17 C18 . 1.508(4) ?
C17 C19 . 1.508(4) ?
C17 C20 . 1.509(4) ?
C18 H18A . 0.9600 ?
C18 H18B . 0.9600 ?
C18 H18C . 0.9600 ?
C19 H19A . 0.9600 ?
C19 H19B . 0.9600 ?
C19 H19C . 0.9600 ?
C20 H20A . 0.9600 ?
C20 H20B . 0.9600 ?
C20 H20C . 0.9600 ?

loop_
_geom_torsion_atom_site_label_1
_geom_torsion_atom_site_label_2
_geom_torsion_atom_site_label_3
_geom_torsion_atom_site_label_4
_geom_torsion_site_symmetry_1
_geom_torsion_site_symmetry_2
_geom_torsion_site_symmetry_3
_geom_torsion_site_symmetry_4
_geom_torsion
_geom_torsion_publ_flag
C6 C1 C2 C3 . . . . 1.7(4) ?
F1 C1 C2 C3 . . . . -177.9(2) ?
C1 C2 C3 C4 . . . . -0.7(3) ?
C2 C3 C4 C5 . . . . -0.3(3) ?
C2 C3 C4 C7 . . . . 179.7(2) ?
C3 C4 C5 C6 . . . . 0.5(4) ?
C7 C4 C5 C6 . . . . -179.6(2) ?
C2 C1 C6 C5 . . . . -1.5(4) ?
F1 C1 C6 C5 . . . . 178.1(2) ?
C4 C5 C6 C1 . . . . 0.4(4) ?
C12 N1 C9 C8 . . . . 64.1(2) ?
C14 N1 C9 C8 . . . . -60.5(2) ?
C12 N1 C9 C10 . . . . -57.3(2) ?
C14 N1 C9 C10 . . . . 178.12(19) ?
C12 N1 C9 C11 . . . . -175.76(19) ?
C14 N1 C9 C11 . . . . 59.6(2) ?
C14 N1 C12 C13 . . . . -60.2(2) ?
C9 N1 C12 C13 . . . . 172.46(18) ?
C16 N2 C13 C12 . . . . 125.9(3) ?
C15 N2 C13 C12 . . . . -53.4(3) ?
N1 C12 C13 N2 . . . . 56.6(3) ?
C12 N1 C14 C15 . . . . 60.9(2) ?
C9 N1 C14 C15 . . . . -171.60(19) ?
C16 N2 C15 C14 . . . . -125.5(3) ?
C13 N2 C15 C14 . . . . 53.7(3) ?
N1 C14 C15 N2 . . . . -57.5(3) ?
C15 N2 C16 O1 . . . . 178.3(3) ?
C13 N2 C16 O1 . . . . -0.9(4) ?
C15 N2 C16 O2 . . . . -2.3(4) ?
C13 N2 C16 O2 . . . . 178.6(2) ?
C17 O2 C16 O1 . . . . 1.8(4) ?
C17 O2 C16 N2 . . . . -177.7(2) ?
C16 O2 C17 C18 . . . . -63.8(3) ?
C16 O2 C17 C19 . . . . 60.4(3) ?
C16 O2 C17 C20 . . . . 177.7(3) ?

_cod_database_fobs_code 2243773
